data_7052814
loop_
_publ_author_name
'Walter, Marc D.'
'White, Peter S.'
'Schauer, Cynthia K.'
'Brookhart, Maurice'

_publ_section_title
;
 The quest for stable \s-methane complexes: computational and experimental
 studies
;
_journal_issue 12
_journal_name_full 'New Journal of Chemistry'
_journal_page_first 2884
_journal_paper_doi 10.1039/c1nj20602h
_journal_volume 35
_journal_year 2011
_chemical_formula_sum 'C33 H49 N2 O2 P2 Rh'
_chemical_formula_weight 670.59
_chemical_name_systematic
;
?
;
_space_group_IT_number 14
_symmetry_cell_setting monoclinic
_symmetry_space_group_name_Hall '-P 2ybc'
_symmetry_space_group_name_H-M 'P 1 21/c 1'
_atom_sites_solution_hydrogens geom
_atom_sites_solution_primary direct
_atom_sites_solution_secondary difmap
_audit_creation_method SHELXL-97
_cell_angle_alpha 90.00
_cell_angle_beta 94.7390(10)
_cell_angle_gamma 90.00
_cell_formula_units_Z 4
_cell_length_a 11.1771(2)
_cell_length_b 12.8681(3)
_cell_length_c 23.2854(5)
_cell_measurement_reflns_used 9827
_cell_measurement_temperature 100(2)
_cell_measurement_theta_max 67.68
_cell_measurement_theta_min 3.81
_cell_volume 3337.64(12)
_computing_cell_refinement 'Bruker SAINT'
_computing_data_collection 'Bruker APEX2'
_computing_data_reduction 'Bruker SAINT'
_computing_molecular_graphics 'Bruker SHELXTL'
_computing_publication_material 'Bruker SHELXTL'
_computing_structure_refinement 'SHELXL-97 (Sheldrick, 2008)'
_computing_structure_solution 'SHELXS-97 (Sheldrick, 2008)'
_diffrn_ambient_temperature 100(2)
_diffrn_measured_fraction_theta_full 0.966
_diffrn_measured_fraction_theta_max 0.966
_diffrn_measurement_device_type 'Bruker APEX-II CCD'
_diffrn_measurement_method '\f and \w scans'
_diffrn_radiation_monochromator graphite
_diffrn_radiation_source 'fine-focus sealed tube'
_diffrn_radiation_type CuK\a
_diffrn_radiation_wavelength 1.54178
_diffrn_reflns_av_R_equivalents 0.0289
_diffrn_reflns_av_sigmaI/netI 0.0151
_diffrn_reflns_limit_h_max 10
_diffrn_reflns_limit_h_min -12
_diffrn_reflns_limit_k_max 14
_diffrn_reflns_limit_k_min -15
_diffrn_reflns_limit_l_max 27
_diffrn_reflns_limit_l_min -27
_diffrn_reflns_number 49137
_diffrn_reflns_theta_full 68.01
_diffrn_reflns_theta_max 68.01
_diffrn_reflns_theta_min 3.81
_diffrn_standards_number 0
_exptl_absorpt_coefficient_mu 5.275
_exptl_absorpt_correction_T_max 0.7784
_exptl_absorpt_correction_T_min 0.3006
_exptl_absorpt_correction_type analytical
_exptl_absorpt_process_details '(Bruker SADABS, 2008)'
_exptl_crystal_colour brown
_exptl_crystal_density_diffrn 1.335
_exptl_crystal_density_method 'not measured'
_exptl_crystal_description needle
_exptl_crystal_F_000 1408
_exptl_crystal_size_max 0.30
_exptl_crystal_size_mid 0.10
_exptl_crystal_size_min 0.05
_refine_diff_density_max 0.481
_refine_diff_density_min -0.395
_refine_diff_density_rms 0.058
_refine_ls_extinction_method none
_refine_ls_goodness_of_fit_ref 1.065
_refine_ls_hydrogen_treatment constr
_refine_ls_matrix_type full
_refine_ls_number_parameters 374
_refine_ls_number_reflns 5872
_refine_ls_number_restraints 0
_refine_ls_restrained_S_all 1.065
_refine_ls_R_factor_all 0.0244
_refine_ls_R_factor_gt 0.0232
_refine_ls_shift/su_max 0.001
_refine_ls_shift/su_mean 0.000
_refine_ls_structure_factor_coef Fsqd
_refine_ls_weighting_details 'calc w=1/[\s^2^(Fo^2^)+(0.0351P)^2^+2.1536P] where P=(Fo^2^+2Fc^2^)/3'
_refine_ls_weighting_scheme calc
_refine_ls_wR_factor_gt 0.0604
_refine_ls_wR_factor_ref 0.0613
_reflns_number_gt 5610
_reflns_number_total 5872
_reflns_threshold_expression >2sigma(I)
_cod_data_source_file c1nj20602h.txt
_cod_data_source_block RhMe
_cod_depositor_comments
;
The following automatic conversions were performed:

'_symmetry_cell_setting' value 'Monoclinic' changed to 'monoclinic'
according to /home/saulius/struct/CIF-dictionaries/cif_core.dic
dictionary named 'cif_core.dic' version 2.4.1 from 2010-06-29.

Automatic conversion script
Id: cif_fix_values 1715 2011-07-08 13:25:40Z adriana 
;
_cod_original_sg_symbol_H-M 'P2(1)/c '
_cod_database_code 7052814

loop_
_symmetry_equiv_pos_as_xyz
'x, y, z'
'-x, y+1/2, -z+1/2'
'-x, -y, -z'
'x, -y-1/2, z-1/2'

loop_
_atom_site_label
_atom_site_type_symbol
_atom_site_fract_x
_atom_site_fract_y
_atom_site_fract_z
_atom_site_U_iso_or_equiv
_atom_site_adp_type
_atom_site_occupancy
_atom_site_symmetry_multiplicity
_atom_site_calc_flag
_atom_site_refinement_flags
C1 C 0.34470(18) -0.10943(15) 0.16841(8) 0.0218(4) Uani 1 1 d .
C2 C 0.4265(2) -0.01613(18) 0.18439(10) 0.0345(5) Uani 1 1 d .
H2A H 0.3828 0.0345 0.2062 0.052 Uiso 1 1 calc R
H2B H 0.4509 0.0165 0.1492 0.052 Uiso 1 1 calc R
H2C H 0.4979 -0.0399 0.2080 0.052 Uiso 1 1 calc R
C3 C 0.3031(2) -0.15713(19) 0.22349(9) 0.0332(5) Uani 1 1 d .
H3A H 0.2563 -0.2201 0.2139 0.050 Uiso 1 1 calc R
H3B H 0.2531 -0.1069 0.2422 0.050 Uiso 1 1 calc R
H3C H 0.3732 -0.1750 0.2497 0.050 Uiso 1 1 calc R
C4 C 0.4170(2) -0.18894(19) 0.13675(10) 0.0372(5) Uani 1 1 d .
H4A H 0.4867 -0.2114 0.1620 0.056 Uiso 1 1 calc R
H4B H 0.4444 -0.1572 0.1019 0.056 Uiso 1 1 calc R
H4C H 0.3663 -0.2492 0.1261 0.056 Uiso 1 1 calc R
C5 C 0.09363(17) -0.15062(14) 0.10541(8) 0.0195(4) Uani 1 1 d .
C6 C 0.01669(19) -0.16611(18) 0.15624(9) 0.0286(5) Uani 1 1 d .
H6A H -0.0082 -0.0983 0.1702 0.043 Uiso 1 1 calc R
H6B H 0.0636 -0.2028 0.1873 0.043 Uiso 1 1 calc R
H6C H -0.0546 -0.2071 0.1437 0.043 Uiso 1 1 calc R
C7 C 0.1395(2) -0.25497(15) 0.08481(9) 0.0280(4) Uani 1 1 d .
H7A H 0.1808 -0.2921 0.1174 0.042 Uiso 1 1 calc R
H7B H 0.1955 -0.2431 0.0553 0.042 Uiso 1 1 calc R
H7C H 0.0716 -0.2967 0.0685 0.042 Uiso 1 1 calc R
C8 C 0.01484(18) -0.09887(15) 0.05604(8) 0.0233(4) Uani 1 1 d .
H8A H -0.0552 -0.1427 0.0455 0.035 Uiso 1 1 calc R
H8B H 0.0616 -0.0903 0.0225 0.035 Uiso 1 1 calc R
H8C H -0.0119 -0.0307 0.0687 0.035 Uiso 1 1 calc R
C9 C 0.27269(16) 0.05065(13) 0.03556(7) 0.0151(3) Uani 1 1 d .
C10 C 0.30547(15) 0.06121(13) -0.02056(7) 0.0149(3) Uani 1 1 d .
C11 C 0.32831(16) -0.02846(13) -0.05836(7) 0.0159(3) Uani 1 1 d .
C12 C 0.39883(17) -0.11303(13) -0.03931(8) 0.0179(4) Uani 1 1 d .
H12 H 0.4319 -0.1161 -0.0004 0.021 Uiso 1 1 calc R
C13 C 0.42074(17) -0.19284(14) -0.07721(8) 0.0205(4) Uani 1 1 d .
H13 H 0.4703 -0.2496 -0.0644 0.025 Uiso 1 1 calc R
C14 C 0.37045(18) -0.18994(14) -0.13371(8) 0.0212(4) Uani 1 1 d .
H14 H 0.3851 -0.2450 -0.1594 0.025 Uiso 1 1 calc R
C15 C 0.29888(19) -0.10689(14) -0.15270(8) 0.0211(4) Uani 1 1 d .
H15 H 0.2636 -0.1053 -0.1912 0.025 Uiso 1 1 calc R
C16 C 0.27883(17) -0.02602(14) -0.11526(8) 0.0189(4) Uani 1 1 d .
H16 H 0.2310 0.0315 -0.1285 0.023 Uiso 1 1 calc R
C17 C 0.28622(16) 0.24020(13) -0.01379(7) 0.0153(3) Uani 1 1 d .
C18 C 0.30405(16) 0.34164(14) -0.04253(8) 0.0175(4) Uani 1 1 d .
C19 C 0.30166(18) 0.34391(15) -0.10266(8) 0.0238(4) Uani 1 1 d .
H19 H 0.2832 0.2824 -0.1241 0.029 Uiso 1 1 calc R
C20 C 0.3259(2) 0.43485(17) -0.13115(9) 0.0289(5) Uani 1 1 d .
H20 H 0.3231 0.4356 -0.1720 0.035 Uiso 1 1 calc R
C21 C 0.35418(19) 0.52464(16) -0.10036(10) 0.0284(4) Uani 1 1 d .
H21 H 0.3723 0.5867 -0.1200 0.034 Uiso 1 1 calc R
C22 C 0.35596(18) 0.52392(15) -0.04086(9) 0.0264(4) Uani 1 1 d .
H22 H 0.3746 0.5857 -0.0197 0.032 Uiso 1 1 calc R
C23 C 0.33062(17) 0.43323(15) -0.01207(8) 0.0221(4) Uani 1 1 d .
H23 H 0.3314 0.4335 0.0288 0.026 Uiso 1 1 calc R
C24 C 0.24407(16) 0.22806(13) 0.04076(7) 0.0152(3) Uani 1 1 d .
C25 C 0.24961(18) 0.37154(15) 0.18136(8) 0.0218(4) Uani 1 1 d .
C26 C 0.2452(2) 0.48777(17) 0.16807(10) 0.0356(5) Uani 1 1 d .
H26A H 0.1702 0.5171 0.1800 0.053 Uiso 1 1 calc R
H26B H 0.2490 0.4984 0.1266 0.053 Uiso 1 1 calc R
H26C H 0.3136 0.5224 0.1891 0.053 Uiso 1 1 calc R
C27 C 0.2240(2) 0.3528(2) 0.24407(9) 0.0337(5) Uani 1 1 d .
H27A H 0.2841 0.3893 0.2697 0.051 Uiso 1 1 calc R
H27B H 0.2278 0.2782 0.2523 0.051 Uiso 1 1 calc R
H27C H 0.1438 0.3791 0.2503 0.051 Uiso 1 1 calc R
C28 C 0.37570(19) 0.33072(18) 0.17285(9) 0.0295(5) Uani 1 1 d .
H28A H 0.3950 0.3451 0.1333 0.044 Uiso 1 1 calc R
H28B H 0.3784 0.2556 0.1797 0.044 Uiso 1 1 calc R
H28C H 0.4343 0.3654 0.2000 0.044 Uiso 1 1 calc R
C29 C -0.00344(17) 0.34728(15) 0.11660(8) 0.0198(4) Uani 1 1 d .
C30 C -0.0037(2) 0.45309(17) 0.08652(10) 0.0328(5) Uani 1 1 d .
H30A H -0.0856 0.4704 0.0714 0.049 Uiso 1 1 calc R
H30B H 0.0485 0.4502 0.0547 0.049 Uiso 1 1 calc R
H30C H 0.0260 0.5064 0.1142 0.049 Uiso 1 1 calc R
C31 C -0.06774(19) 0.35303(18) 0.17205(9) 0.0288(4) Uani 1 1 d .
H31A H -0.0276 0.4042 0.1982 0.043 Uiso 1 1 calc R
H31B H -0.0654 0.2847 0.1907 0.043 Uiso 1 1 calc R
H31C H -0.1514 0.3738 0.1628 0.043 Uiso 1 1 calc R
C32 C -0.07042(19) 0.26887(17) 0.07544(9) 0.0279(4) Uani 1 1 d .
H32A H -0.0722 0.2008 0.0943 0.042 Uiso 1 1 calc R
H32B H -0.0288 0.2629 0.0401 0.042 Uiso 1 1 calc R
H32C H -0.1527 0.2931 0.0658 0.042 Uiso 1 1 calc R
C33 C 0.07651(19) 0.09417(14) 0.22081(8) 0.0222(4) Uani 1 1 d .
H33A H 0.0811 0.1591 0.2429 0.033 Uiso 1 1 calc R
H33B H 0.1166 0.0386 0.2438 0.033 Uiso 1 1 calc R
H33C H -0.0079 0.0757 0.2113 0.033 Uiso 1 1 calc R
N1 N 0.23742(13) 0.13364(11) 0.06546(6) 0.0147(3) Uani 1 1 d .
N2 N 0.31252(13) 0.15558(11) -0.04376(6) 0.0160(3) Uani 1 1 d .
O1 O 0.27137(11) -0.04273(9) 0.06120(5) 0.0169(3) Uani 1 1 d .
O2 O 0.20551(11) 0.30991(9) 0.07022(5) 0.0175(3) Uani 1 1 d .
P1 P 0.21169(4) -0.05161(3) 0.126109(18) 0.01499(10) Uani 1 1 d .
P2 P 0.14651(4) 0.28672(3) 0.134368(18) 0.01570(10) Uani 1 1 d .
Rh1 Rh 0.164030(12) 0.114517(10) 0.142293(5) 0.01517(6) Uani 1 1 d .

loop_
_atom_site_aniso_label
_atom_site_aniso_U_11
_atom_site_aniso_U_22
_atom_site_aniso_U_33
_atom_site_aniso_U_23
_atom_site_aniso_U_13
_atom_site_aniso_U_12
C1 0.0166(10) 0.0277(10) 0.0208(9) 0.0078(7) 0.0003(7) 0.0011(7)
C2 0.0212(12) 0.0417(13) 0.0387(12) 0.0093(10) -0.0083(9) -0.0071(9)
C3 0.0241(12) 0.0493(14) 0.0255(10) 0.0179(10) -0.0021(8) -0.0010(9)
C4 0.0280(13) 0.0452(13) 0.0383(12) 0.0082(10) 0.0025(9) 0.0178(10)
C5 0.0182(10) 0.0208(9) 0.0194(9) 0.0014(7) 0.0008(7) -0.0032(7)
C6 0.0224(11) 0.0386(12) 0.0251(10) 0.0033(9) 0.0042(8) -0.0115(9)
C7 0.0359(13) 0.0178(9) 0.0297(11) 0.0000(8) -0.0004(9) -0.0015(8)
C8 0.0195(11) 0.0262(10) 0.0234(10) -0.0002(8) -0.0032(8) -0.0014(7)
C9 0.0109(9) 0.0160(8) 0.0182(8) 0.0011(7) 0.0007(6) 0.0002(6)
C10 0.0103(9) 0.0175(8) 0.0169(8) 0.0008(7) 0.0014(6) 0.0001(6)
C11 0.0134(9) 0.0166(8) 0.0183(8) 0.0000(7) 0.0056(7) -0.0029(6)
C12 0.0150(10) 0.0200(9) 0.0190(9) 0.0009(7) 0.0032(7) -0.0009(7)
C13 0.0194(10) 0.0168(9) 0.0259(9) 0.0004(7) 0.0049(7) 0.0014(7)
C14 0.0223(10) 0.0180(9) 0.0243(9) -0.0053(7) 0.0084(7) -0.0041(7)
C15 0.0215(11) 0.0240(10) 0.0179(9) -0.0011(7) 0.0029(7) -0.0036(7)
C16 0.0175(10) 0.0197(9) 0.0198(9) 0.0018(7) 0.0032(7) 0.0010(7)
C17 0.0100(9) 0.0175(9) 0.0184(8) 0.0002(7) 0.0008(6) -0.0007(6)
C18 0.0108(9) 0.0184(9) 0.0236(9) 0.0030(7) 0.0035(7) 0.0017(6)
C19 0.0258(11) 0.0211(10) 0.0250(10) 0.0017(8) 0.0061(8) -0.0003(8)
C20 0.0333(13) 0.0285(11) 0.0257(10) 0.0089(8) 0.0070(8) 0.0027(8)
C21 0.0234(11) 0.0219(10) 0.0406(12) 0.0121(9) 0.0067(9) 0.0000(8)
C22 0.0217(11) 0.0194(9) 0.0379(11) 0.0013(8) 0.0023(8) -0.0021(8)
C23 0.0186(10) 0.0214(9) 0.0264(10) 0.0012(8) 0.0031(7) -0.0021(7)
C24 0.0100(9) 0.0167(8) 0.0188(8) -0.0008(7) -0.0001(6) -0.0006(6)
C25 0.0178(10) 0.0252(10) 0.0222(10) -0.0075(7) 0.0012(7) -0.0014(7)
C26 0.0353(13) 0.0268(11) 0.0436(13) -0.0097(9) -0.0038(10) -0.0054(9)
C27 0.0276(12) 0.0521(14) 0.0213(10) -0.0104(10) 0.0019(8) -0.0094(10)
C28 0.0174(11) 0.0381(12) 0.0326(11) -0.0114(9) -0.0004(8) -0.0004(8)
C29 0.0155(10) 0.0223(9) 0.0219(9) -0.0014(7) 0.0027(7) 0.0015(7)
C30 0.0231(12) 0.0295(11) 0.0457(13) 0.0104(9) 0.0023(9) 0.0054(8)
C31 0.0197(11) 0.0421(12) 0.0252(10) -0.0043(9) 0.0049(8) 0.0075(9)
C32 0.0194(11) 0.0361(11) 0.0276(10) -0.0077(9) -0.0024(8) 0.0010(8)
C33 0.0269(11) 0.0157(8) 0.0244(10) 0.0013(7) 0.0054(8) 0.0006(7)
N1 0.0123(8) 0.0171(7) 0.0145(7) 0.0000(6) 0.0010(5) -0.0006(6)
N2 0.0127(8) 0.0170(7) 0.0182(7) 0.0012(6) 0.0015(6) -0.0001(6)
O1 0.0193(7) 0.0155(6) 0.0164(6) 0.0022(5) 0.0049(5) 0.0022(5)
O2 0.0194(7) 0.0156(6) 0.0181(6) -0.0011(5) 0.0053(5) 0.0000(5)
P1 0.0141(2) 0.0169(2) 0.0141(2) 0.00218(16) 0.00206(16) 0.00017(16)
P2 0.0152(2) 0.0165(2) 0.0157(2) -0.00228(16) 0.00322(16) -0.00011(16)
Rh1 0.01624(9) 0.01637(8) 0.01330(8) -0.00003(4) 0.00368(5) -0.00003(4)

loop_
_atom_type_symbol
_atom_type_description
_atom_type_scat_dispersion_real
_atom_type_scat_dispersion_imag
_atom_type_scat_source
C C 0.0181 0.0091 'International Tables Vol C Tables 4.2.6.8 and 6.1.1.4'
H H 0.0000 0.0000 'International Tables Vol C Tables 4.2.6.8 and 6.1.1.4'
N N 0.0311 0.0180 'International Tables Vol C Tables 4.2.6.8 and 6.1.1.4'
O O 0.0492 0.0322 'International Tables Vol C Tables 4.2.6.8 and 6.1.1.4'
P P 0.2955 0.4335 'International Tables Vol C Tables 4.2.6.8 and 6.1.1.4'
Rh Rh 0.0927 3.6045 'International Tables Vol C Tables 4.2.6.8 and 6.1.1.4'

loop_
_geom_angle_atom_site_label_1
_geom_angle_atom_site_label_2
_geom_angle_atom_site_label_3
_geom_angle
C3 C1 C4 110.19(17)
C3 C1 C2 109.07(18)
C4 C1 C2 108.17(18)
C3 C1 P1 108.56(14)
C4 C1 P1 116.19(14)
C2 C1 P1 104.36(13)
C1 C2 H2A 109.5
C1 C2 H2B 109.5
H2A C2 H2B 109.5
C1 C2 H2C 109.5
H2A C2 H2C 109.5
H2B C2 H2C 109.5
C1 C3 H3A 109.5
C1 C3 H3B 109.5
H3A C3 H3B 109.5
C1 C3 H3C 109.5
H3A C3 H3C 109.5
H3B C3 H3C 109.5
C1 C4 H4A 109.5
C1 C4 H4B 109.5
H4A C4 H4B 109.5
C1 C4 H4C 109.5
H4A C4 H4C 109.5
H4B C4 H4C 109.5
C7 C5 C6 110.62(16)
C7 C5 C8 109.36(16)
C6 C5 C8 108.05(16)
C7 C5 P1 115.60(14)
C6 C5 P1 108.59(13)
C8 C5 P1 104.23(12)
C5 C6 H6A 109.5
C5 C6 H6B 109.5
H6A C6 H6B 109.5
C5 C6 H6C 109.5
H6A C6 H6C 109.5
H6B C6 H6C 109.5
C5 C7 H7A 109.5
C5 C7 H7B 109.5
H7A C7 H7B 109.5
C5 C7 H7C 109.5
H7A C7 H7C 109.5
H7B C7 H7C 109.5
C5 C8 H8A 109.5
C5 C8 H8B 109.5
H8A C8 H8B 109.5
C5 C8 H8C 109.5
H8A C8 H8C 109.5
H8B C8 H8C 109.5
O1 C9 N1 117.63(15)
O1 C9 C10 121.21(15)
N1 C9 C10 121.13(16)
N2 C10 C9 119.84(16)
N2 C10 C11 116.64(15)
C9 C10 C11 123.46(15)
C16 C11 C12 119.31(16)
C16 C11 C10 118.14(16)
C12 C11 C10 122.54(16)
C13 C12 C11 119.98(17)
C13 C12 H12 120.0
C11 C12 H12 120.0
C14 C13 C12 120.24(17)
C14 C13 H13 119.9
C12 C13 H13 119.9
C15 C14 C13 120.08(17)
C15 C14 H14 120.0
C13 C14 H14 120.0
C14 C15 C16 119.80(18)
C14 C15 H15 120.1
C16 C15 H15 120.1
C15 C16 C11 120.57(17)
C15 C16 H16 119.7
C11 C16 H16 119.7
N2 C17 C24 119.15(16)
N2 C17 C18 115.84(15)
C24 C17 C18 125.02(16)
C23 C18 C19 118.50(17)
C23 C18 C17 122.91(17)
C19 C18 C17 118.45(16)
C20 C19 C18 120.64(19)
C20 C19 H19 119.7
C18 C19 H19 119.7
C21 C20 C19 120.26(19)
C21 C20 H20 119.9
C19 C20 H20 119.9
C20 C21 C22 119.81(18)
C20 C21 H21 120.1
C22 C21 H21 120.1
C21 C22 C23 120.20(19)
C21 C22 H22 119.9
C23 C22 H22 119.9
C22 C23 C18 120.57(18)
C22 C23 H23 119.7
C18 C23 H23 119.7
O2 C24 N1 117.13(15)
O2 C24 C17 121.38(15)
N1 C24 C17 121.47(16)
C26 C25 C27 109.99(18)
C26 C25 C28 108.91(18)
C27 C25 C28 108.42(17)
C26 C25 P2 116.38(15)
C27 C25 P2 108.15(14)
C28 C25 P2 104.64(13)
C25 C26 H26A 109.5
C25 C26 H26B 109.5
H26A C26 H26B 109.5
C25 C26 H26C 109.5
H26A C26 H26C 109.5
H26B C26 H26C 109.5
C25 C27 H27A 109.5
C25 C27 H27B 109.5
H27A C27 H27B 109.5
C25 C27 H27C 109.5
H27A C27 H27C 109.5
H27B C27 H27C 109.5
C25 C28 H28A 109.5
C25 C28 H28B 109.5
H28A C28 H28B 109.5
C25 C28 H28C 109.5
H28A C28 H28C 109.5
H28B C28 H28C 109.5
C31 C29 C30 111.09(17)
C31 C29 C32 108.56(17)
C30 C29 C32 108.37(17)
C31 C29 P2 108.02(13)
C30 C29 P2 116.16(14)
C32 C29 P2 104.23(13)
C29 C30 H30A 109.5
C29 C30 H30B 109.5
H30A C30 H30B 109.5
C29 C30 H30C 109.5
H30A C30 H30C 109.5
H30B C30 H30C 109.5
C29 C31 H31A 109.5
C29 C31 H31B 109.5
H31A C31 H31B 109.5
C29 C31 H31C 109.5
H31A C31 H31C 109.5
H31B C31 H31C 109.5
C29 C32 H32A 109.5
C29 C32 H32B 109.5
H32A C32 H32B 109.5
C29 C32 H32C 109.5
H32A C32 H32C 109.5
H32B C32 H32C 109.5
Rh1 C33 H33A 109.5
Rh1 C33 H33B 109.5
H33A C33 H33B 109.5
Rh1 C33 H33C 109.5
H33A C33 H33C 109.5
H33B C33 H33C 109.5
C24 N1 C9 117.61(15)
C24 N1 Rh1 121.46(12)
C9 N1 Rh1 120.74(12)
C10 N2 C17 120.43(15)
C9 O1 P1 118.27(11)
C24 O2 P2 118.14(11)
O1 P1 C5 97.85(7)
O1 P1 C1 98.13(8)
C5 P1 C1 112.25(9)
O1 P1 Rh1 101.58(4)
C5 P1 Rh1 121.39(6)
C1 P1 Rh1 118.73(6)
O2 P2 C29 97.93(7)
O2 P2 C25 98.38(8)
C29 P2 C25 112.62(9)
O2 P2 Rh1 102.02(4)
C29 P2 Rh1 120.33(6)
C25 P2 Rh1 119.01(6)
N1 Rh1 C33 176.73(7)
N1 Rh1 P2 81.19(4)
C33 Rh1 P2 98.49(5)
N1 Rh1 P1 81.35(4)
C33 Rh1 P1 99.05(5)
P2 Rh1 P1 162.447(16)

loop_
_geom_bond_atom_site_label_1
_geom_bond_atom_site_label_2
_geom_bond_distance
C1 C3 1.529(3)
C1 C4 1.531(3)
C1 C2 1.536(3)
C1 P1 1.869(2)
C2 H2A 0.9800
C2 H2B 0.9800
C2 H2C 0.9800
C3 H3A 0.9800
C3 H3B 0.9800
C3 H3C 0.9800
C4 H4A 0.9800
C4 H4B 0.9800
C4 H4C 0.9800
C5 C7 1.528(3)
C5 C6 1.533(3)
C5 C8 1.540(3)
C5 P1 1.8686(19)
C6 H6A 0.9800
C6 H6B 0.9800
C6 H6C 0.9800
C7 H7A 0.9800
C7 H7B 0.9800
C7 H7C 0.9800
C8 H8A 0.9800
C8 H8B 0.9800
C8 H8C 0.9800
C9 O1 1.342(2)
C9 N1 1.351(2)
C9 C10 1.393(2)
C10 N2 1.334(2)
C10 C11 1.486(2)
C11 C16 1.393(3)
C11 C12 1.394(3)
C12 C13 1.389(3)
C12 H12 0.9500
C13 C14 1.388(3)
C13 H13 0.9500
C14 C15 1.385(3)
C14 H14 0.9500
C15 C16 1.388(3)
C15 H15 0.9500
C16 H16 0.9500
C17 N2 1.339(2)
C17 C24 1.400(2)
C17 C18 1.488(2)
C18 C23 1.395(3)
C18 C19 1.398(3)
C19 C20 1.383(3)
C19 H19 0.9500
C20 C21 1.382(3)
C20 H20 0.9500
C21 C22 1.384(3)
C21 H21 0.9500
C22 C23 1.387(3)
C22 H22 0.9500
C23 H23 0.9500
C24 O2 1.347(2)
C24 N1 1.349(2)
C25 C26 1.527(3)
C25 C27 1.530(3)
C25 C28 1.532(3)
C25 P2 1.8730(19)
C26 H26A 0.9800
C26 H26B 0.9800
C26 H26C 0.9800
C27 H27A 0.9800
C27 H27B 0.9800
C27 H27C 0.9800
C28 H28A 0.9800
C28 H28B 0.9800
C28 H28C 0.9800
C29 C31 1.530(3)
C29 C30 1.531(3)
C29 C32 1.542(3)
C29 P2 1.8636(19)
C30 H30A 0.9800
C30 H30B 0.9800
C30 H30C 0.9800
C31 H31A 0.9800
C31 H31B 0.9800
C31 H31C 0.9800
C32 H32A 0.9800
C32 H32B 0.9800
C32 H32C 0.9800
C33 Rh1 2.1596(19)
C33 H33A 0.9800
C33 H33B 0.9800
C33 H33C 0.9800
N1 Rh1 2.0437(15)
O1 P1 1.7055(12)
O2 P2 1.7082(12)
P1 Rh1 2.2425(5)
P2 Rh1 2.2308(5)

loop_
_geom_torsion_atom_site_label_1
_geom_torsion_atom_site_label_2
_geom_torsion_atom_site_label_3
_geom_torsion_atom_site_label_4
_geom_torsion
O1 C9 C10 N2 -176.21(15)
N1 C9 C10 N2 5.9(3)
O1 C9 C10 C11 6.8(3)
N1 C9 C10 C11 -171.07(16)
N2 C10 C11 C16 -42.1(2)
C9 C10 C11 C16 134.98(18)
N2 C10 C11 C12 136.58(18)
C9 C10 C11 C12 -46.3(3)
C16 C11 C12 C13 1.1(3)
C10 C11 C12 C13 -177.59(16)
C11 C12 C13 C14 -1.5(3)
C12 C13 C14 C15 0.5(3)
C13 C14 C15 C16 0.8(3)
C14 C15 C16 C11 -1.2(3)
C12 C11 C16 C15 0.2(3)
C10 C11 C16 C15 178.96(16)
N2 C17 C18 C23 -152.25(17)
C24 C17 C18 C23 28.3(3)
N2 C17 C18 C19 23.5(2)
C24 C17 C18 C19 -155.96(18)
C23 C18 C19 C20 0.4(3)
C17 C18 C19 C20 -175.54(18)
C18 C19 C20 C21 0.7(3)
C19 C20 C21 C22 -1.2(3)
C20 C21 C22 C23 0.6(3)
C21 C22 C23 C18 0.5(3)
C19 C18 C23 C22 -1.0(3)
C17 C18 C23 C22 174.74(17)
N2 C17 C24 O2 -173.53(15)
C18 C17 C24 O2 5.9(3)
N2 C17 C24 N1 4.7(3)
C18 C17 C24 N1 -175.78(16)
O2 C24 N1 C9 178.17(15)
C17 C24 N1 C9 -0.2(2)
O2 C24 N1 Rh1 3.1(2)
C17 C24 N1 Rh1 -175.27(13)
O1 C9 N1 C24 176.98(15)
C10 C9 N1 C24 -5.1(2)
O1 C9 N1 Rh1 -7.9(2)
C10 C9 N1 Rh1 170.05(13)
C9 C10 N2 C17 -1.2(2)
C11 C10 N2 C17 176.01(16)
C24 C17 N2 C10 -4.0(2)
C18 C17 N2 C10 176.53(15)
N1 C9 O1 P1 6.4(2)
C10 C9 O1 P1 -171.56(13)
N1 C24 O2 P2 -2.5(2)
C17 C24 O2 P2 175.80(13)
C9 O1 P1 C5 122.15(13)
C9 O1 P1 C1 -123.91(13)
C9 O1 P1 Rh1 -2.25(13)
C7 C5 P1 O1 60.20(14)
C6 C5 P1 O1 -174.84(13)
C8 C5 P1 O1 -59.84(13)
C7 C5 P1 C1 -41.96(16)
C6 C5 P1 C1 83.00(15)
C8 C5 P1 C1 -162.00(12)
C7 C5 P1 Rh1 168.96(11)
C6 C5 P1 Rh1 -66.08(15)
C8 C5 P1 Rh1 48.92(14)
C3 C1 P1 O1 -162.25(14)
C4 C1 P1 O1 -37.45(17)
C2 C1 P1 O1 81.53(14)
C3 C1 P1 C5 -60.27(17)
C4 C1 P1 C5 64.53(18)
C2 C1 P1 C5 -176.49(13)
C3 C1 P1 Rh1 89.72(15)
C4 C1 P1 Rh1 -145.48(14)
C2 C1 P1 Rh1 -26.50(16)
C24 O2 P2 C29 -122.45(13)
C24 O2 P2 C25 123.16(13)
C24 O2 P2 Rh1 0.98(13)
C31 C29 P2 O2 -170.42(13)
C30 C29 P2 O2 -44.87(16)
C32 C29 P2 O2 74.26(13)
C31 C29 P2 C25 -67.86(16)
C30 C29 P2 C25 57.69(17)
C32 C29 P2 C25 176.82(13)
C31 C29 P2 Rh1 80.61(14)
C30 C29 P2 Rh1 -153.84(13)
C32 C29 P2 Rh1 -34.71(15)
C26 C25 P2 O2 62.83(16)
C27 C25 P2 O2 -172.82(14)
C28 C25 P2 O2 -57.40(14)
C26 C25 P2 C29 -39.43(18)
C27 C25 P2 C29 84.92(16)
C28 C25 P2 C29 -159.66(13)
C26 C25 P2 Rh1 171.64(13)
C27 C25 P2 Rh1 -64.01(16)
C28 C25 P2 Rh1 51.41(15)
C24 N1 Rh1 P2 -1.90(12)
C9 N1 Rh1 P2 -176.83(14)
C24 N1 Rh1 P1 179.89(13)
C9 N1 Rh1 P1 4.95(13)
O2 P2 Rh1 N1 0.40(6)
C29 P2 Rh1 N1 107.14(8)
C25 P2 Rh1 N1 -106.36(8)
O2 P2 Rh1 C33 -176.31(7)
C29 P2 Rh1 C33 -69.58(9)
C25 P2 Rh1 C33 76.92(9)
O2 P2 Rh1 P1 6.26(8)
C29 P2 Rh1 P1 112.99(9)
C25 P2 Rh1 P1 -100.51(9)
O1 P1 Rh1 N1 -1.22(6)
C5 P1 Rh1 N1 -107.98(8)
C1 P1 Rh1 N1 104.86(8)
O1 P1 Rh1 C33 175.50(7)
C5 P1 Rh1 C33 68.74(9)
C1 P1 Rh1 C33 -78.42(9)
O1 P1 Rh1 P2 -7.07(8)
C5 P1 Rh1 P2 -113.84(8)
C1 P1 Rh1 P2 99.00(9)
